data_7152345
loop_
_publ_author_name
'Zhang, Di-Han'
'Du, Kang'
'Shi, Min'

_publ_section_title
;
 Gold(i)-catalyzed intramolecular hydroamination and ring-opening of
 sulfonamide-substituted 2-(arylmethylene)cyclopropylcarbinols.
;
_journal_issue 18
_journal_name_full 'Organic &amp; biomolecular chemistry'
_journal_page_first 3763
_journal_page_last 3766
_journal_paper_doi 10.1039/c2ob25512j
_journal_volume 10
_journal_year 2012
_chemical_formula_sum 'C18 H18 Br N O3 S'
_chemical_formula_weight 408.30
_chemical_name_systematic
;
?
;
_space_group_IT_number 14
_symmetry_cell_setting monoclinic
_symmetry_space_group_name_Hall '-P 2yn'
_symmetry_space_group_name_H-M 'P 1 21/n 1'
_atom_sites_solution_hydrogens geom
_atom_sites_solution_primary direct
_atom_sites_solution_secondary difmap
_audit_creation_method SHELXL-97
_cell_angle_alpha 90.00
_cell_angle_beta 95.970(3)
_cell_angle_gamma 90.00
_cell_formula_units_Z 4
_cell_length_a 11.4860(17)
_cell_length_b 7.4766(11)
_cell_length_c 20.639(3)
_cell_measurement_reflns_used 3031
_cell_measurement_temperature 293(2)
_cell_measurement_theta_max 51.083
_cell_measurement_theta_min 5.787
_cell_volume 1762.8(4)
_computing_cell_refinement 'Bruker SMART'
_computing_data_collection 'Bruker SMART'
_computing_data_reduction 'Bruker SHELXTL'
_computing_molecular_graphics 'Bruker SHELXTL'
_computing_publication_material 'Bruker SHELXTL'
_computing_structure_refinement 'SHELXL-97 (Sheldrick, 1997)'
_computing_structure_solution 'SHELXS-97 (Sheldrick, 1990)'
_diffrn_ambient_temperature 293(2)
_diffrn_measured_fraction_theta_full 0.997
_diffrn_measured_fraction_theta_max 0.997
_diffrn_measurement_device_type 'CCD area detector'
_diffrn_measurement_method 'phi and omega scans'
_diffrn_radiation_monochromator graphite
_diffrn_radiation_source 'fine-focus sealed tube'
_diffrn_radiation_type MoK\a
_diffrn_radiation_wavelength 0.71073
_diffrn_reflns_av_R_equivalents 0.0404
_diffrn_reflns_av_sigmaI/netI 0.0545
_diffrn_reflns_limit_h_max 14
_diffrn_reflns_limit_h_min -13
_diffrn_reflns_limit_k_max 7
_diffrn_reflns_limit_k_min -9
_diffrn_reflns_limit_l_max 22
_diffrn_reflns_limit_l_min -25
_diffrn_reflns_number 9137
_diffrn_reflns_theta_full 26.00
_diffrn_reflns_theta_max 26.00
_diffrn_reflns_theta_min 1.95
_exptl_absorpt_coefficient_mu 2.466
_exptl_absorpt_correction_T_max 1.00000
_exptl_absorpt_correction_T_min 0.53589
_exptl_absorpt_correction_type empirical
_exptl_absorpt_process_details sadabs
_exptl_crystal_colour colorless
_exptl_crystal_density_diffrn 1.538
_exptl_crystal_density_method 'not measured'
_exptl_crystal_description prismatic
_exptl_crystal_F_000 832
_exptl_crystal_size_max 0.315
_exptl_crystal_size_mid 0.156
_exptl_crystal_size_min 0.089
_refine_diff_density_max 0.288
_refine_diff_density_min -0.247
_refine_diff_density_rms 0.056
_refine_ls_extinction_method none
_refine_ls_goodness_of_fit_ref 1.092
_refine_ls_hydrogen_treatment constr
_refine_ls_matrix_type full
_refine_ls_number_parameters 300
_refine_ls_number_reflns 3455
_refine_ls_number_restraints 12
_refine_ls_restrained_S_all 1.091
_refine_ls_R_factor_all 0.0912
_refine_ls_R_factor_gt 0.0579
_refine_ls_shift/su_max 0.019
_refine_ls_shift/su_mean 0.002
_refine_ls_structure_factor_coef Fsqd
_refine_ls_weighting_details 'calc w=1/[\s^2^(Fo^2^)+(0.0213P)^2^+3.0452P] where P=(Fo^2^+2Fc^2^)/3'
_refine_ls_weighting_scheme calc
_refine_ls_wR_factor_gt 0.1295
_refine_ls_wR_factor_ref 0.1423
_reflns_number_gt 2241
_reflns_number_total 3455
_reflns_threshold_expression >2sigma(I)
_cod_data_source_file c2ob25512j.txt
_cod_data_source_block cd21195
_cod_depositor_comments
;
The following automatic conversions were performed:

'_symmetry_cell_setting' value 'Monoclinic' changed to 'monoclinic'
according to /home/saulius/struct/CIF-dictionaries/cif_core.dic
dictionary named 'cif_core.dic' version 2.4.1 from 2010-06-29.

Automatic conversion script
Id: cif_fix_values 1715 2011-07-08 13:25:40Z adriana 
;
_cod_original_sg_symbol_H-M P2(1)/n
_cod_database_code 7152345

loop_
_symmetry_equiv_pos_as_xyz
'x, y, z'
'-x+1/2, y+1/2, -z+1/2'
'-x, -y, -z'
'x-1/2, -y-1/2, z-1/2'

loop_
_atom_site_label
_atom_site_type_symbol
_atom_site_fract_x
_atom_site_fract_y
_atom_site_fract_z
_atom_site_U_iso_or_equiv
_atom_site_adp_type
_atom_site_occupancy
_atom_site_symmetry_multiplicity
_atom_site_calc_flag
_atom_site_refinement_flags
_atom_site_disorder_assembly
_atom_site_disorder_group
Br1 Br 0.9569(3) 0.7676(6) 0.44278(14) 0.0878(8) Uani 0.654(10) 1 d P A 1
Br1' Br 0.9077(9) 0.7233(8) 0.4451(2) 0.0902(16) Uani 0.346(10) 1 d P A 2
S1 S 0.91020(11) 0.88921(19) -0.10071(6) 0.0635(4) Uani 1 1 d . . .
O1 O 0.8923(4) 1.0789(5) -0.09662(17) 0.0877(12) Uani 1 1 d . . .
O2 O 1.0163(3) 0.8163(6) -0.07023(16) 0.0854(12) Uani 1 1 d . . .
O3 O 0.8000(3) 0.6117(5) -0.07474(16) 0.0791(11) Uani 1 1 d . . .
N1 N 0.7890(3) 0.8028(6) -0.07334(17) 0.0626(11) Uani 1 1 d . A .
C1 C 0.7771(5) 0.8532(7) -0.0048(2) 0.0688(14) Uani 1 1 d . . .
H1A H 0.7055 0.9201 -0.0020 0.083 Uiso 0.654(10) 1 calc PR A 1
H1B H 0.8429 0.9262 0.0126 0.083 Uiso 0.654(10) 1 calc PR A 1
H1C H 0.6965 0.8534 0.0037 0.083 Uiso 0.346(10) 1 d PR A 2
H1D H 0.8133 0.9667 0.0058 0.083 Uiso 0.346(10) 1 d PR A 2
C2 C 0.7744(10) 0.6717(15) 0.0341(4) 0.064(3) Uani 0.654(10) 1 d P A 1
H2 H 0.6936 0.6297 0.0340 0.077 Uiso 0.654(10) 1 calc PR A 1
C3 C 0.8438(18) 0.544(3) -0.0070(10) 0.085(6) Uani 0.654(10) 1 d P A 1
H3A H 0.9277 0.5596 0.0024 0.101 Uiso 0.654(10) 1 calc PR A 1
H3B H 0.8234 0.4199 -0.0010 0.101 Uiso 0.654(10) 1 calc PR A 1
C2' C 0.843(2) 0.704(2) 0.0311(8) 0.062(5) Uani 0.346(10) 1 d P A 2
H2' H 0.9263 0.7277 0.0282 0.074 Uiso 0.346(10) 1 calc PR A 2
C3' C 0.812(3) 0.574(4) -0.0144(17) 0.062(8) Uani 0.346(10) 1 d P A 2
H3'1 H 0.8698 0.4797 -0.0080 0.074 Uiso 0.346(10) 1 calc PR A 2
H3'2 H 0.7382 0.5239 -0.0040 0.074 Uiso 0.346(10) 1 calc PR A 2
C4 C 0.8288(5) 0.6931(7) 0.1018(2) 0.0683(14) Uani 1 1 d . . .
H4 H 0.9047 0.7377 0.1070 0.082 Uiso 0.654(10) 1 calc PR A 1
H4' H 0.7567 0.6857 0.1211 0.082 Uiso 0.346(10) 1 d PR A 2
C5 C 0.7827(6) 0.6568(10) 0.1539(3) 0.061(2) Uani 0.654(10) 1 d P A 1
H5 H 0.7086 0.6056 0.1471 0.073 Uiso 0.654(10) 1 calc PR A 1
C6 C 0.8268(17) 0.682(2) 0.2237(9) 0.053(4) Uani 0.654(10) 1 d P A 1
C7 C 0.9381(13) 0.7530(17) 0.2407(6) 0.054(3) Uani 0.654(10) 1 d P A 1
H7 H 0.9869 0.7816 0.2090 0.064 Uiso 0.654(10) 1 calc PR A 1
C8 C 0.975(2) 0.780(4) 0.3077(14) 0.069(6) Uani 0.654(10) 1 d P A 1
H8 H 1.0460 0.8358 0.3204 0.083 Uiso 0.654(10) 1 calc PR A 1
C10 C 0.797(2) 0.661(4) 0.3386(9) 0.065(5) Uani 0.654(10) 1 d P A 1
H10 H 0.7486 0.6346 0.3708 0.079 Uiso 0.654(10) 1 calc PR A 1
C11 C 0.7604(15) 0.634(2) 0.2725(9) 0.057(3) Uani 0.654(10) 1 d P A 1
H11 H 0.6877 0.5817 0.2611 0.068 Uiso 0.654(10) 1 calc PR A 1
C5' C 0.9017(12) 0.7084(19) 0.1491(6) 0.059(5) Uani 0.346(10) 1 d P A 2
H5' H 0.9779 0.7248 0.1388 0.071 Uiso 0.346(10) 1 calc PR A 2
C6' C 0.890(3) 0.705(3) 0.2205(11) 0.040(5) Uani 0.346(10) 1 d P A 2
C7' C 0.992(2) 0.768(3) 0.2581(13) 0.053(5) Uani 0.346(10) 1 d P A 2
H7' H 1.0548 0.8083 0.2367 0.064 Uiso 0.346(10) 1 calc PR A 2
C8' C 1.002(4) 0.770(7) 0.321(2) 0.051(7) Uani 0.346(10) 1 d PU A 2
H8' H 1.0720 0.8016 0.3446 0.062 Uiso 0.346(10) 1 calc PR A 2
C10' C 0.805(4) 0.656(6) 0.3192(14) 0.041(6) Uani 0.346(10) 1 d PU A 2
H10' H 0.7435 0.6143 0.3412 0.049 Uiso 0.346(10) 1 calc PR A 2
C11' C 0.798(2) 0.649(3) 0.2507(12) 0.047(7) Uani 0.346(10) 1 d P A 2
H11' H 0.7305 0.6067 0.2267 0.057 Uiso 0.346(10) 1 calc PR A 2
C9 C 0.9058(5) 0.7255(7) 0.3531(2) 0.0588(12) Uani 1 1 d . . .
C12 C 0.8965(4) 0.8260(6) -0.1829(2) 0.0536(11) Uani 1 1 d . . .
C13 C 0.8046(4) 0.8947(6) -0.2250(2) 0.0583(12) Uani 1 1 d . . .
H13 H 0.7459 0.9619 -0.2090 0.070 Uiso 1 1 calc R . .
C14 C 0.8023(4) 0.8615(6) -0.2903(2) 0.0561(12) Uani 1 1 d . . .
H14 H 0.7401 0.9045 -0.3185 0.067 Uiso 1 1 calc R . .
C15 C 0.8900(4) 0.7659(6) -0.3154(2) 0.0532(11) Uani 1 1 d . . .
C16 C 0.9773(4) 0.6948(7) -0.2724(2) 0.0612(12) Uani 1 1 d . . .
H16 H 1.0355 0.6259 -0.2882 0.073 Uiso 1 1 calc R . .
C17 C 0.9802(4) 0.7239(7) -0.2061(2) 0.0599(12) Uani 1 1 d . . .
H17 H 1.0393 0.6735 -0.1776 0.072 Uiso 1 1 calc R . .
C18 C 0.8915(6) 0.7395(8) -0.3875(2) 0.0824(17) Uani 1 1 d . . .
H18A H 0.8127 0.7264 -0.4076 0.124 Uiso 1 1 calc R . .
H18B H 0.9355 0.6339 -0.3952 0.124 Uiso 1 1 calc R . .
H18C H 0.9272 0.8414 -0.4058 0.124 Uiso 1 1 calc R . .

loop_
_atom_site_aniso_label
_atom_site_aniso_U_11
_atom_site_aniso_U_22
_atom_site_aniso_U_33
_atom_site_aniso_U_23
_atom_site_aniso_U_13
_atom_site_aniso_U_12
Br1 0.0897(14) 0.1247(18) 0.0475(7) -0.0110(9) -0.0003(8) 0.0118(11)
Br1' 0.128(4) 0.103(2) 0.0416(10) 0.0011(12) 0.020(2) 0.011(2)
S1 0.0673(8) 0.0744(9) 0.0465(6) -0.0044(6) -0.0043(5) -0.0127(7)
O1 0.128(3) 0.066(3) 0.069(2) -0.0132(19) 0.005(2) -0.014(2)
O2 0.065(2) 0.127(3) 0.059(2) 0.003(2) -0.0139(17) -0.012(2)
O3 0.112(3) 0.079(3) 0.046(2) -0.0075(18) 0.0098(18) -0.026(2)
N1 0.066(2) 0.078(3) 0.042(2) -0.0033(19) -0.0013(17) 0.000(2)
C1 0.080(3) 0.082(4) 0.043(2) -0.004(2) 0.003(2) 0.010(3)
C2 0.060(6) 0.082(7) 0.048(5) 0.000(4) 0.001(5) -0.011(5)
C3 0.111(11) 0.090(11) 0.054(7) 0.033(7) 0.014(8) 0.039(8)
C2' 0.081(13) 0.055(11) 0.048(8) 0.011(8) -0.002(10) 0.003(11)
C3' 0.090(17) 0.029(11) 0.060(15) -0.007(11) -0.017(11) 0.005(12)
C4 0.069(3) 0.084(4) 0.053(3) 0.007(3) 0.009(3) -0.007(3)
C5 0.061(5) 0.064(5) 0.056(5) 0.005(4) 0.000(4) 0.002(4)
C6 0.053(9) 0.048(7) 0.060(10) 0.005(6) 0.010(10) 0.000(8)
C7 0.055(10) 0.059(7) 0.047(10) 0.003(6) 0.007(6) -0.013(8)
C8 0.057(11) 0.064(9) 0.084(14) -0.002(8) -0.002(8) -0.011(7)
C10 0.068(9) 0.084(8) 0.048(11) 0.010(9) 0.027(8) 0.008(6)
C11 0.056(9) 0.060(6) 0.057(9) 0.007(6) 0.015(5) -0.005(6)
C5' 0.062(9) 0.076(11) 0.040(7) 0.015(7) 0.008(6) -0.006(7)
C6' 0.055(18) 0.031(11) 0.034(10) -0.003(7) 0.003(13) 0.005(13)
C7' 0.056(14) 0.064(11) 0.041(12) 0.006(9) 0.008(11) -0.006(12)
C8' 0.048(15) 0.048(11) 0.060(15) -0.008(11) 0.018(12) -0.003(11)
C10' 0.045(10) 0.050(10) 0.032(15) 0.010(11) 0.024(11) 0.005(7)
C11' 0.05(2) 0.053(13) 0.04(2) 0.007(14) -0.002(13) -0.011(13)
C9 0.069(3) 0.062(3) 0.046(2) 0.000(2) 0.003(2) 0.012(3)
C12 0.054(3) 0.057(3) 0.049(2) -0.001(2) 0.003(2) -0.006(2)
C13 0.060(3) 0.057(3) 0.057(3) 0.003(2) 0.001(2) 0.011(2)
C14 0.068(3) 0.055(3) 0.043(2) 0.004(2) -0.005(2) 0.004(2)
C15 0.067(3) 0.045(3) 0.049(2) 0.001(2) 0.013(2) -0.008(2)
C16 0.064(3) 0.058(3) 0.063(3) -0.001(2) 0.012(2) 0.007(2)
C17 0.055(3) 0.063(3) 0.061(3) 0.002(2) -0.002(2) 0.003(2)
C18 0.115(5) 0.079(4) 0.053(3) 0.002(3) 0.009(3) 0.000(3)

loop_
_atom_type_symbol
_atom_type_description
_atom_type_scat_dispersion_real
_atom_type_scat_dispersion_imag
_atom_type_scat_source
C C 0.0033 0.0016 'International Tables Vol C Tables 4.2.6.8 and 6.1.1.4'
H H 0.0000 0.0000 'International Tables Vol C Tables 4.2.6.8 and 6.1.1.4'
N N 0.0061 0.0033 'International Tables Vol C Tables 4.2.6.8 and 6.1.1.4'
O O 0.0106 0.0060 'International Tables Vol C Tables 4.2.6.8 and 6.1.1.4'
S S 0.1246 0.1234 'International Tables Vol C Tables 4.2.6.8 and 6.1.1.4'
Br Br -0.2901 2.4595 'International Tables Vol C Tables 4.2.6.8 and 6.1.1.4'

loop_
_geom_angle_atom_site_label_1
_geom_angle_atom_site_label_2
_geom_angle_atom_site_label_3
_geom_angle
O2 S1 O1 118.3(2)
O2 S1 N1 113.9(2)
O1 S1 N1 103.3(2)
O2 S1 C12 108.1(2)
O1 S1 C12 108.9(2)
N1 S1 C12 103.1(2)
C3' O3 N1 101.6(13)
C3' O3 C3 15(2)
N1 O3 C3 109.4(9)
O3 N1 C1 106.8(4)
O3 N1 S1 107.3(3)
C1 N1 S1 112.5(3)
N1 C1 C2' 100.9(8)
N1 C1 C2 106.0(5)
C2' C1 C2 31.2(8)
N1 C1 H1A 110.5
C2' C1 H1A 137.9
C2 C1 H1A 110.5
N1 C1 H1B 110.5
C2' C1 H1B 84.4
C2 C1 H1B 110.5
H1A C1 H1B 108.7
N1 C1 H1C 111.1
C2' C1 H1C 110.9
C2 C1 H1C 80.7
H1A C1 H1C 31.6
H1B C1 H1C 131.3
N1 C1 H1D 111.2
C2' C1 H1D 111.2
C2 C1 H1D 132.4
H1A C1 H1D 83.1
H1B C1 H1D 28.0
H1C C1 H1D 111.1
C4 C2 C3 113.2(10)
C4 C2 C1 111.1(7)
C3 C2 C1 102.2(10)
C4 C2 H2 110.1
C3 C2 H2 110.1
C1 C2 H2 110.1
O3 C3 C2 99.2(12)
O3 C3 H3A 111.9
C2 C3 H3A 111.9
O3 C3 H3B 111.9
C2 C3 H3B 111.9
H3A C3 H3B 109.6
C3' C2' C4 126(2)
C3' C2' C1 96.0(17)
C4 C2' C1 114.9(15)
C3' C2' H2' 106.1
C4 C2' H2' 106.1
C1 C2' H2' 106.1
O3 C3' C2' 121(2)
O3 C3' H3'1 107.2
C2' C3' H3'1 107.2
O3 C3' H3'2 107.1
C2' C3' H3'2 107.1
H3'1 C3' H3'2 106.8
C5' C4 C5 70.0(7)
C5' C4 C2 161.9(9)
C5 C4 C2 127.0(7)
C5' C4 C2' 129.8(13)
C5 C4 C2' 159.4(11)
C2 C4 C2' 32.6(7)
C5' C4 H4 47.0
C5 C4 H4 116.5
C2 C4 H4 116.5
C2' C4 H4 84.0
C5' C4 H4' 102.9
C5 C4 H4' 35.3
C2 C4 H4' 95.1
C2' C4 H4' 126.9
H4 C4 H4' 144.6
C4 C5 C6 131.2(9)
C4 C5 H4' 48.1
C6 C5 H4' 155.4
C4 C5 H5 114.4
C6 C5 H5 114.4
H4' C5 H5 73.0
C11 C6 C7 119(2)
C11 C6 C5 121(2)
C7 C6 C5 120.2(13)
C6 C7 C8 118.2(15)
C6 C7 H7 120.9
C8 C7 H7 120.9
C9 C8 C7 119.7(19)
C9 C8 H8 120.2
C7 C8 H8 120.2
C9 C10 C11 116.4(14)
C9 C10 H10 121.8
C11 C10 H10 121.8
C6 C11 C10 123(2)
C6 C11 H11 118.5
C10 C11 H11 118.5
C4 C5' C6' 131.2(16)
C4 C5' H5' 114.4
C6' C5' H5' 114.4
C11' C6' C7' 120(2)
C11' C6' C5' 128(2)
C7' C6' C5' 112(3)
C8' C7' C6' 122(3)
C8' C7' H7' 119.0
C6' C7' H7' 119.1
C7' C8' C9 119(3)
C7' C8' H8' 120.3
C9 C8' H8' 120.3
C9 C10' C11' 118(3)
C9 C10' H10' 120.8
C11' C10' H10' 120.8
C6' C11' C10' 119(2)
C6' C11' H11' 120.4
C10' C11' H11' 120.4
C10 C9 C8 123.7(12)
C10 C9 C8' 138(2)
C8 C9 C8' 17(3)
C10 C9 C10' 17.6(13)
C8 C9 C10' 106.5(15)
C8' C9 C10' 121(2)
C10 C9 Br1' 97.6(8)
C8 C9 Br1' 138.5(11)
C8' C9 Br1' 123.7(18)
C10' C9 Br1' 115.0(12)
C10 C9 Br1 117.4(8)
C8 C9 Br1 118.5(11)
C8' C9 Br1 104.1(18)
C10' C9 Br1 134.9(11)
Br1' C9 Br1 20.0(2)
C17 C12 C13 120.5(4)
C17 C12 S1 119.9(3)
C13 C12 S1 119.3(4)
C14 C13 C12 118.9(4)
C14 C13 H13 120.5
C12 C13 H13 120.5
C13 C14 C15 121.6(4)
C13 C14 H14 119.2
C15 C14 H14 119.2
C16 C15 C14 118.0(4)
C16 C15 C18 120.4(5)
C14 C15 C18 121.6(4)
C15 C16 C17 121.3(5)
C15 C16 H16 119.4
C17 C16 H16 119.4
C12 C17 C16 119.5(4)
C12 C17 H17 120.2
C16 C17 H17 120.2
C15 C18 H18A 109.5
C15 C18 H18B 109.5
H18A C18 H18B 109.5
C15 C18 H18C 109.5
H18A C18 H18C 109.5
H18B C18 H18C 109.5

loop_
_geom_bond_atom_site_label_1
_geom_bond_atom_site_label_2
_geom_bond_distance
Br1 C9 1.909(5)
Br1' C9 1.898(6)
S1 O2 1.421(4)
S1 O1 1.437(4)
S1 N1 1.685(4)
S1 C12 1.753(4)
O3 C3' 1.27(3)
O3 N1 1.435(5)
O3 C3 1.521(19)
N1 C1 1.483(6)
C1 C2' 1.504(18)
C1 C2 1.579(12)
C1 H1A 0.9700
C1 H1B 0.9700
C1 H1C 0.9600
C1 H1D 0.9600
C2 C4 1.478(10)
C2 C3 1.55(3)
C2 H2 0.9800
C3 H3A 0.9700
C3 H3B 0.9700
C2' C3' 1.37(4)
C2' C4 1.488(19)
C2' H2' 0.9800
C3' H3'1 0.9700
C3' H3'2 0.9700
C4 C5' 1.223(13)
C4 C5 1.277(8)
C4 H4 0.9300
C4 H4' 0.9566
C5 C6 1.49(2)
C5 H4' 0.7433
C5 H5 0.9300
C6 C11 1.374(14)
C6 C7 1.39(2)
C7 C8 1.42(3)
C7 H7 0.9300
C8 C9 1.35(3)
C8 H8 0.9300
C10 C9 1.35(3)
C10 C11 1.40(2)
C10 H10 0.9300
C11 H11 0.9300
C5' C6' 1.49(3)
C5' H5' 0.9300
C6' C11' 1.35(3)
C6' C7' 1.42(2)
C7' C8' 1.29(5)
C7' H7' 0.9300
C8' C9 1.38(5)
C8' H8' 0.9300
C10' C9 1.39(5)
C10' C11' 1.41(3)
C10' H10' 0.9300
C11' H11' 0.9300
C12 C17 1.353(6)
C12 C13 1.393(6)
C13 C14 1.368(6)
C13 H13 0.9300
C14 C15 1.379(6)
C14 H14 0.9300
C15 C16 1.375(6)
C15 C18 1.503(6)
C16 C17 1.383(6)
C16 H16 0.9300
C17 H17 0.9300
C18 H18A 0.9600
C18 H18B 0.9600
C18 H18C 0.9600

loop_
_geom_torsion_atom_site_label_1
_geom_torsion_atom_site_label_2
_geom_torsion_atom_site_label_3
_geom_torsion_atom_site_label_4
_geom_torsion
C3' O3 N1 C1 -9.2(17)
C3 O3 N1 C1 -22.6(9)
C3' O3 N1 S1 111.7(17)
C3 O3 N1 S1 98.3(9)
O2 S1 N1 O3 -49.5(3)
O1 S1 N1 O3 -179.1(3)
C12 S1 N1 O3 67.5(3)
O2 S1 N1 C1 67.7(4)
O1 S1 N1 C1 -61.9(4)
C12 S1 N1 C1 -175.3(3)
O3 N1 C1 C2' 28.4(11)
S1 N1 C1 C2' -89.1(11)
O3 N1 C1 C2 -3.4(6)
S1 N1 C1 C2 -120.8(5)
N1 C1 C2 C4 147.6(6)
C2' C1 C2 C4 63.0(17)
N1 C1 C2 C3 26.7(11)
C2' C1 C2 C3 -58.0(18)
C3' O3 C3 C2 -22(7)
N1 O3 C3 C2 38.6(14)
C4 C2 C3 O3 -157.2(9)
C1 C2 C3 O3 -37.7(13)
N1 C1 C2' C3' -34(2)
C2 C1 C2' C3' 69(2)
N1 C1 C2' C4 -168.5(13)
C2 C1 C2' C4 -65.6(19)
N1 O3 C3' C2' -18(4)
C3 O3 C3' C2' 105(9)
C4 C2' C3' O3 162(2)
C1 C2' C3' O3 35(4)
C3 C2 C4 C5' 37(3)
C1 C2 C4 C5' -77(3)
C3 C2 C4 C5 -120.8(12)
C1 C2 C4 C5 125.0(8)
C3 C2 C4 C2' 54.2(17)
C1 C2 C4 C2' -60.0(17)
C3' C2' C4 C5' 124(3)
C1 C2' C4 C5' -117.6(17)
C3' C2' C4 C5 -38(5)
C1 C2' C4 C5 81(3)
C3' C2' C4 C2 -49(3)
C1 C2' C4 C2 69(2)
C5' C4 C5 C6 10.9(13)
C2 C4 C5 C6 -176.3(11)
C2' C4 C5 C6 176(2)
C4 C5 C6 C11 179.3(13)
C4 C5 C6 C7 -2(2)
C11 C6 C7 C8 -3(3)
C5 C6 C7 C8 177.9(17)
C6 C7 C8 C9 5(3)
C7 C6 C11 C10 3(3)
C5 C6 C11 C10 -178.0(17)
C9 C10 C11 C6 -4(4)
C5 C4 C5' C6' -9.2(16)
C2 C4 C5' C6' -171(2)
C2' C4 C5' C6' 177.4(16)
C4 C5' C6' C11' 15(3)
C4 C5' C6' C7' -166.8(18)
C11' C6' C7' C8' 1(4)
C5' C6' C7' C8' -178(3)
C6' C7' C8' C9 -6(6)
C7' C6' C11' C10' 1(4)
C5' C6' C11' C10' 179(3)
C9 C10' C11' C6' 2(5)
C11 C10 C9 C8 6(3)
C11 C10 C9 C8' -4(5)
C11 C10 C9 C10' -8(7)
C11 C10 C9 Br1' -178(2)
C11 C10 C9 Br1 178.7(16)
C7 C8 C9 C10 -7(3)
C7 C8 C9 C8' 149(14)
C7 C8 C9 C10' -2(3)
C7 C8 C9 Br1' 179.5(10)
C7 C8 C9 Br1 -179.1(16)
C7' C8' C9 C10 7(7)
C7' C8' C9 C8 -24(8)
C7' C8' C9 C10' 9(6)
C7' C8' C9 Br1' 180(3)
C7' C8' C9 Br1 -175(4)
C11' C10' C9 C10 171(12)
C11' C10' C9 C8 3(4)
C11' C10' C9 C8' -7(5)
C11' C10' C9 Br1' -179(2)
C11' C10' C9 Br1 178.5(17)
O2 S1 C12 C17 0.2(5)
O1 S1 C12 C17 130.0(4)
N1 S1 C12 C17 -120.7(4)
O2 S1 C12 C13 -174.1(4)
O1 S1 C12 C13 -44.3(4)
N1 S1 C12 C13 64.9(4)
C17 C12 C13 C14 -1.9(7)
S1 C12 C13 C14 172.4(4)
C12 C13 C14 C15 -1.6(7)
C13 C14 C15 C16 3.8(7)
C13 C14 C15 C18 -176.1(5)
C14 C15 C16 C17 -2.6(7)
C18 C15 C16 C17 177.3(5)
C13 C12 C17 C16 3.1(7)
S1 C12 C17 C16 -171.2(4)
C15 C16 C17 C12 -0.8(7)
